data_4350574
loop_
_publ_author_name
'Rammal, Wassim'
'Belle, Catherine'
'B\'eguin, Claude'
'Duboc, Carole'
'Philouze, Christian'
'Pierre, Jean-Louis'
'Le Pape, Laurent'
'Bertaina, Sylvain'
'Saint-Aman, Eric'
'Torelli, St\'ephane'

_publ_section_title
;
 Multifrequency EPR and redox reactivity investigations of a
 bis(mu-thiolato)-dicopper(II,II) complex.
;
_journal_issue 25
_journal_name_full 'Inorganic chemistry'
_journal_page_first 10355
_journal_page_last 10362
_journal_paper_doi 10.1021/ic0612606
_journal_volume 45
_journal_year 2006
_chemical_formula_sum 'C26 H33 Cl Cu N2 O4.5 S2'
_chemical_formula_weight 608.68
_space_group_IT_number 60
_space_group_name_Hall '-P 2n 2ab'
_space_group_name_H-M_alt 'P b c n'
_symmetry_cell_setting orthorhombic
_symmetry_Int_Tables_number 60
_symmetry_space_group_name_H-M 'P b c n'
_audit_creation_date 2004-07-09
_audit_creation_method 'by teXsan v1.8'
_audit_update_record
;
?
;
_cell_angle_alpha 90
_cell_angle_beta 90
_cell_angle_gamma 90
_cell_formula_units_Z 8
_cell_length_a 10.627(1)
_cell_length_b 23.776(1)
_cell_length_c 22.477(2)
_cell_measurement_reflns_used 0
_cell_measurement_temperature 293.0
_cell_measurement_theta_max 0.0
_cell_measurement_theta_min 0.0
_cell_volume 5679.2(8)
_computing_cell_refinement 'Enraf-Nonius Kappa CCD'
_computing_data_collection 'Enraf-Nonius Kappa CCD'
_computing_data_reduction 'teXsan (MSC, 1992-1997)'
_computing_publication_material 'teXsan (MSC, 1992-1997)'
_computing_structure_refinement 'teXsan (MSC, 1992-1997)'
_diffrn_ambient_temperature 293.0
_diffrn_measurement_device_type 'Quantum CCD'
_diffrn_orient_matrix_UB_11 0.00000
_diffrn_orient_matrix_UB_12 0.00000
_diffrn_orient_matrix_UB_13 0.00000
_diffrn_orient_matrix_UB_21 0.00000
_diffrn_orient_matrix_UB_22 0.00000
_diffrn_orient_matrix_UB_23 0.00000
_diffrn_orient_matrix_UB_31 0.00000
_diffrn_orient_matrix_UB_32 0.00000
_diffrn_orient_matrix_UB_33 0.00000
_diffrn_radiation_detector CCD
_diffrn_radiation_monochromator graphite
_diffrn_radiation_source 'X-ray tube'
_diffrn_radiation_type 'Mo K\a'
_diffrn_radiation_wavelength 0.71073
_diffrn_reflns_av_R_equivalents 0.15209
_diffrn_reflns_av_sigmaI/netI 0.100
_diffrn_reflns_limit_h_max 15
_diffrn_reflns_limit_h_min -15
_diffrn_reflns_limit_k_max 34
_diffrn_reflns_limit_k_min -22
_diffrn_reflns_limit_l_max 32
_diffrn_reflns_limit_l_min -32
_diffrn_reflns_number 50654
_diffrn_reflns_reduction_process 'Lp corrections applied'
_diffrn_reflns_theta_max 31.50
_diffrn_reflns_theta_min 1.25
_diffrn_standards_decay_% 0.00
_diffrn_standards_interval_count 0
_diffrn_standards_number 0
_exptl_absorpt_coefficient_mu 1.046
_exptl_absorpt_correction_type none
_exptl_crystal_colour platelet
_exptl_crystal_density_diffrn 1.424
_exptl_crystal_density_meas ?
_exptl_crystal_description purple
_exptl_crystal_F_000 2536.00
_exptl_crystal_size_max 0.18
_exptl_crystal_size_mid 0.14
_exptl_crystal_size_min 0.09
_refine_diff_density_max 1.26
_refine_diff_density_min -1.29
_refine_ls_extinction_method none
_refine_ls_goodness_of_fit_all 1.908
_refine_ls_goodness_of_fit_ref 1.908
_refine_ls_hydrogen_treatment noref
_refine_ls_matrix_type full
_refine_ls_number_constraints 0
_refine_ls_number_parameters 344
_refine_ls_number_reflns 4822
_refine_ls_number_restraints 0
_refine_ls_R_factor_all 0.0651
_refine_ls_R_factor_gt 0.0651
_refine_ls_shift/su_max 0.0071
_refine_ls_shift/su_mean 0.0005
_refine_ls_structure_factor_coef F
_refine_ls_weighting_details 'w = 1/[\s^2^(Fo)]'
_refine_ls_weighting_scheme sigma
_refine_ls_wR_factor_all 0.0673
_refine_ls_wR_factor_ref 0.0673
_reflns_number_gt 4822
_reflns_number_total 9985
_reflns_threshold_expression F>2.00\s(F)
_cod_data_source_file ic0612606si20060707_100646.cif
_cod_data_source_block (C26H33N2S2O(4.5)ClCu)2
_cod_depositor_comments
;
The following automatic conversions were performed:

data item '_exptl_crystal_density_meas' value 'not measured' was
changed to '?' -- the value is perceived as not measured.

Automatic conversion script
Id: cif_fix_values 6909 2019-04-08 15:41:33Z antanas 
;
_cod_original_cell_volume 5679(1)
_cod_original_sg_symbol_H-M 'P b c n    '
_cod_original_formula_sum 'C26 H33 Cl Cu N2 O4.50 S2 '
_cod_database_code 4350574

loop_
_symmetry_equiv_pos_as_xyz
'   +x,   +y,   +z'
1/2-x,1/2-y,1/2+z
'1/2+x,1/2-y,   -z'
'   -x,   +y,1/2-z'
'   -x,   -y,   -z'
1/2+x,1/2+y,1/2-z
'1/2-x,1/2+y,   +z'
'   +x,   -y,1/2+z'

loop_
_atom_site_label
_atom_site_fract_x
_atom_site_fract_y
_atom_site_fract_z
_atom_site_U_iso_or_equiv
_atom_site_occupancy
_atom_site_refinement_flags
_atom_site_adp_type
_atom_site_calc_flag
Cu(1) -0.00862(5) 0.11743(2) 0.67406(2) 0.0151(1) 1.000 . Uani d
Cl(1) 0.3692(1) 0.16976(4) 0.44186(4) 0.0269(3) 1.000 . Uani d
S(1) 0.14702(9) 0.12190(3) 0.74616(4) 0.0140(2) 1.000 . Uani d
S(2) 0.0367(1) 0.01199(4) 0.67118(4) 0.0209(2) 1.000 . Uani d
O(1) 0.3617(5) 0.1103(2) 0.4363(2) 0.065(1) 1.000 . Uani d
O(2) 0.4551(5) 0.1900(2) 0.3996(2) 0.091(1) 1.000 . Uani d
O(3) 0.4116(4) 0.1854(2) 0.4995(1) 0.063(1) 1.000 . Uani d
O(4) 0.2466(5) 0.1903(3) 0.4345(3) 0.113(2) 1.000 . Uani d
O(5) 0.5160(7) 0.1549(3) 0.7024(3) 0.038(2) 0.500 . Uani d
N(1) 0.1156(3) 0.1396(1) 0.6067(1) 0.0144(7) 1.000 . Uani d
N(2) -0.1378(4) 0.1340(1) 0.6102(1) 0.0216(9) 1.000 . Uani d
C(1) 0.1726(4) 0.1947(2) 0.7316(2) 0.0164(8) 1.000 . Uani d
C(2) 0.1557(4) 0.2363(2) 0.7746(2) 0.023(1) 1.000 . Uani d
C(3) 0.1765(5) 0.2920(2) 0.7612(2) 0.031(1) 1.000 . Uani d
C(4) 0.2137(6) 0.3073(2) 0.7052(2) 0.038(1) 1.000 . Uani d
C(5) 0.2324(5) 0.2662(2) 0.6617(2) 0.028(1) 1.000 . Uani d
C(6) 0.2130(4) 0.2098(1) 0.6742(2) 0.0163(8) 1.000 . Uani d
C(7) 0.2352(4) 0.1656(2) 0.6274(2) 0.0171(9) 1.000 . Uani d
C(8) 0.1429(4) 0.0908(1) 0.5657(1) 0.0178(9) 1.000 . Uani d
C(9) 0.2243(4) 0.0445(2) 0.5903(2) 0.020(1) 1.000 . Uani d
C(10) 0.3434(5) 0.0371(2) 0.5663(2) 0.026(1) 1.000 . Uani d
C(11) 0.4211(5) -0.0071(2) 0.5833(2) 0.036(1) 1.000 . Uani d
C(12) 0.3816(6) -0.0443(2) 0.6267(2) 0.038(1) 1.000 . Uani d
C(13) 0.2654(5) -0.0368(2) 0.6521(2) 0.030(1) 1.000 . Uani d
C(14) 0.1837(4) 0.0062(2) 0.6342(2) 0.021(1) 1.000 . Uani d
C(15) -0.0708(5) -0.0389(2) 0.6349(2) 0.032(1) 1.000 . Uani d
C(16) -0.0952(6) -0.0221(2) 0.5702(2) 0.053(2) 1.000 . Uani d
C(17) -0.1914(5) -0.0337(2) 0.6706(2) 0.045(1) 1.000 . Uani d
C(18) -0.0183(7) -0.0985(2) 0.6393(3) 0.065(2) 1.000 . Uani d
C(19) 0.0440(4) 0.1814(2) 0.5712(2) 0.0200(9) 1.000 . Uani d
C(20) -0.0889(4) 0.1615(2) 0.5630(2) 0.024(1) 1.000 . Uani d
C(21) -0.1602(5) 0.1724(2) 0.5129(2) 0.034(1) 1.000 . Uani d
C(22) -0.2826(5) 0.1561(2) 0.5109(2) 0.042(1) 1.000 . Uani d
C(23) -0.3347(5) 0.1293(2) 0.5604(2) 0.039(1) 1.000 . Uani d
C(24) -0.2584(5) 0.1194(2) 0.6090(2) 0.033(1) 1.000 . Uani d
C(25) 0.5000 0.0648(3) 0.7500 0.068(3) 0.500 ST Uani d
C(26) 0.5000 0.1232(4) 0.7500 0.055(2) 0.500 ST Uani d
C(27) 0.518(1) 0.2148(4) 0.7108(5) 0.037(3) 0.500 . Uani d
C(28) 0.550(1) 0.2419(5) 0.6531(5) 0.049(3) 0.500 . Uani d
H(1) 0.1295 0.2261 0.8135 0.027 1.000 . Uiso c
H(2) 0.1649 0.3200 0.7909 0.038 1.000 . Uiso c
H(3) 0.2269 0.3459 0.6960 0.046 1.000 . Uiso c
H(4) 0.2588 0.2770 0.6230 0.034 1.000 . Uiso c
H(5) 0.2876 0.1371 0.6436 0.021 1.000 . Uiso c
H(6) 0.2761 0.1826 0.5944 0.021 1.000 . Uiso c
H(7) 0.1836 0.1053 0.5313 0.021 1.000 . Uiso c
H(8) 0.0646 0.0746 0.5546 0.021 1.000 . Uiso c
H(9) 0.3728 0.0631 0.5373 0.031 1.000 . Uiso c
H(10) 0.5012 -0.0117 0.5651 0.043 1.000 . Uiso c
H(11) 0.4341 -0.0746 0.6387 0.045 1.000 . Uiso c
H(12) 0.2395 -0.0616 0.6829 0.036 1.000 . Uiso c
H(13) -0.0194 -0.0254 0.5481 0.063 1.000 . Uiso c
H(14) -0.1239 0.0157 0.5689 0.063 1.000 . Uiso c
H(15) -0.1573 -0.0461 0.5536 0.063 1.000 . Uiso c
H(16) -0.2217 0.0039 0.6682 0.054 1.000 . Uiso c
H(17) -0.2528 -0.0587 0.6550 0.054 1.000 . Uiso c
H(18) -0.1752 -0.0429 0.7110 0.054 1.000 . Uiso c
H(19) 0.0580 -0.1008 0.6174 0.078 1.000 . Uiso c
H(20) -0.0776 -0.1243 0.6234 0.078 1.000 . Uiso c
H(21) -0.0026 -0.1074 0.6798 0.078 1.000 . Uiso c
H(22) 0.0436 0.2165 0.5914 0.024 1.000 . Uiso c
H(23) 0.0827 0.1858 0.5334 0.024 1.000 . Uiso c
H(24) -0.1237 0.1913 0.4799 0.041 1.000 . Uiso c
H(25) -0.3319 0.1627 0.4764 0.050 1.000 . Uiso c
H(26) -0.4206 0.1183 0.5607 0.047 1.000 . Uiso c
H(27) -0.2936 0.1015 0.6429 0.039 1.000 . Uiso c
H(28) 0.5781 0.0515 0.7351 0.082 0.500 . Uiso d
H(29) 0.4883 0.0515 0.7895 0.082 0.500 . Uiso d
H(30) 0.4336 0.0515 0.7255 0.082 0.500 . Uiso d
H(31) 0.5649 0.1339 0.7768 0.065 1.000 . Uiso c
H(32) 0.4208 0.1339 0.7660 0.065 1.000 . Uiso c
H(33) 0.5795 0.2243 0.7398 0.044 0.500 . Uiso d
H(34) 0.4377 0.2273 0.7238 0.044 0.500 . Uiso d
H(35) 0.6293 0.2286 0.6398 0.059 0.500 . Uiso d
H(36) 0.5531 0.2815 0.6581 0.059 0.500 . Uiso d
H(37) 0.4873 0.2328 0.6244 0.059 0.500 . Uiso d

loop_
_atom_site_aniso_label
_atom_site_aniso_U_11
_atom_site_aniso_U_22
_atom_site_aniso_U_33
_atom_site_aniso_U_12
_atom_site_aniso_U_13
_atom_site_aniso_U_23
Cu(1) 0.0199(2) 0.0163(2) 0.0091(2) -0.0011(2) -0.0003(2) -0.0015(2)
Cl(1) 0.0328(6) 0.0260(5) 0.0218(4) -0.0013(5) -0.0029(5) 0.0035(4)
S(1) 0.0183(4) 0.0118(4) 0.0118(3) -0.0016(4) 0.0008(4) 0.0003(4)
S(2) 0.0342(6) 0.0143(4) 0.0143(4) -0.0071(4) 0.0055(5) -0.0038(4)
O(1) 0.099(4) 0.033(2) 0.064(2) -0.013(2) 0.027(3) 0.002(2)
O(2) 0.162(5) 0.078(3) 0.032(2) -0.081(3) 0.035(2) -0.002(2)
O(3) 0.068(3) 0.100(3) 0.020(2) -0.005(3) -0.009(2) -0.009(2)
O(4) 0.078(4) 0.131(4) 0.132(4) 0.051(3) -0.054(3) -0.049(4)
O(5) 0.037(4) 0.047(4) 0.032(3) 0.004(3) 0.009(3) 0.016(3)
N(1) 0.021(2) 0.011(1) 0.012(1) -0.001(1) 0.000(1) -0.001(1)
N(2) 0.025(2) 0.025(2) 0.014(1) 0.002(2) -0.003(2) 0.001(1)
C(1) 0.016(2) 0.016(2) 0.017(1) -0.012(1) -0.001(2) 0.001(1)
C(2) 0.029(3) 0.020(2) 0.019(2) -0.001(2) -0.001(2) -0.005(2)
C(3) 0.051(3) 0.011(2) 0.032(2) -0.003(2) -0.003(2) -0.008(2)
C(4) 0.058(4) 0.015(2) 0.041(2) -0.008(2) -0.004(3) 0.000(2)
C(5) 0.045(3) 0.019(2) 0.021(2) -0.006(2) 0.003(2) 0.004(2)
C(6) 0.019(2) 0.014(2) 0.016(2) -0.004(1) -0.002(2) 0.001(1)
C(7) 0.021(2) 0.018(2) 0.012(1) -0.001(2) 0.002(2) 0.003(1)
C(8) 0.030(2) 0.014(2) 0.009(1) 0.000(2) 0.003(2) -0.003(1)
C(9) 0.028(2) 0.018(2) 0.014(2) -0.003(2) 0.002(2) -0.003(1)
C(10) 0.035(3) 0.021(2) 0.022(2) -0.002(2) 0.007(2) 0.000(2)
C(11) 0.037(3) 0.040(3) 0.031(2) 0.006(2) 0.012(2) -0.005(2)
C(12) 0.053(3) 0.020(2) 0.040(2) 0.016(2) 0.006(3) 0.005(2)
C(13) 0.047(3) 0.014(2) 0.029(2) 0.009(2) 0.011(2) 0.007(2)
C(14) 0.030(2) 0.019(2) 0.015(2) 0.001(2) 0.004(2) -0.004(1)
C(15) 0.046(3) 0.025(2) 0.024(2) -0.020(2) 0.006(2) -0.008(2)
C(16) 0.078(4) 0.063(3) 0.016(2) -0.047(3) 0.000(3) -0.015(2)
C(17) 0.049(3) 0.061(3) 0.025(2) -0.028(3) 0.003(3) -0.006(2)
C(18) 0.083(5) 0.029(3) 0.082(4) -0.018(3) 0.006(4) -0.017(3)
C(19) 0.030(2) 0.017(2) 0.013(1) 0.003(2) 0.001(2) 0.004(1)
C(20) 0.032(2) 0.028(2) 0.012(2) 0.002(2) 0.001(2) 0.000(2)
C(21) 0.043(3) 0.044(3) 0.017(2) -0.001(2) -0.009(2) 0.009(2)
C(22) 0.035(3) 0.066(3) 0.024(2) 0.000(3) -0.013(2) 0.007(2)
C(23) 0.022(2) 0.062(3) 0.033(2) -0.006(2) -0.011(2) 0.003(2)
C(24) 0.029(3) 0.048(3) 0.021(2) -0.001(2) -0.004(2) -0.001(2)
C(25) 0.082(7) 0.029(4) 0.092(6) 0.0000 0.018(7) 0.0000
C(26) 0.019(3) 0.073(6) 0.071(5) 0.0000 -0.011(4) 0.0000
C(27) 0.035(6) 0.022(4) 0.054(5) -0.008(4) -0.010(5) 0.001(4)
C(28) 0.036(6) 0.048(6) 0.064(7) -0.001(5) 0.004(6) 0.014(6)

loop_
_atom_type_symbol
_atom_type_oxidation_number
_atom_type_number_in_cell
_atom_type_scat_dispersion_real
_atom_type_scat_dispersion_imag
_atom_type_scat_source
C 0 208 0.002 0.002
;International Tables for Crystallography
(1992, Vol. C, Tables 4.2.6.8 and 6.1.1.1)
;
H 0 264 0.000 0.000
;International Tables for Crystallography
(1992, Vol. C, Table 6.1.1.2)
;
N 0 16 0.004 0.003
;International Tables for Crystallography
(1992, Vol. C, Tables 4.2.6.8 and 6.1.1.1)
;
S 0 16 0.110 0.124
;International Tables for Crystallography
(1992, Vol. C, Tables 4.2.6.8 and 6.1.1.1)
;
O 0 36 0.008 0.006
;International Tables for Crystallography
(1992, Vol. C, Tables 4.2.6.8 and 6.1.1.1)
;
Cl 0 8 0.132 0.159
;International Tables for Crystallography
(1992, Vol. C, Tables 4.2.6.8 and 6.1.1.1)
;
Cu 0 8 0.263 1.266
;International Tables for Crystallography
(1992, Vol. C, Tables 4.2.6.8 and 6.1.1.1)
;

loop_
_geom_angle_atom_site_label_1
_geom_angle_atom_site_label_2
_geom_angle_atom_site_label_3
_geom_angle
_geom_angle_site_symmetry_1
_geom_angle_site_symmetry_3
_geom_angle_publ_flag
S(1) Cu(1) S(1) 84.84(4) . 4_556 yes
S(1) Cu(1) S(2) 85.87(3) . . yes
S(1) Cu(1) N(1) 92.53(9) . . yes
S(1) Cu(1) N(2) 166.1(1) . . yes
S(1) Cu(1) S(2) 100.61(3) 4_556 . yes
S(1) Cu(1) N(1) 162.58(9) 4_556 . yes
S(1) Cu(1) N(2) 96.3(1) 4_556 . yes
S(2) Cu(1) N(1) 96.36(9) . . yes
S(2) Cu(1) N(2) 107.5(1) . . yes
N(1) Cu(1) N(2) 82.2(1) . . yes
O(1) Cl(1) O(2) 108.5(3) . . yes
O(1) Cl(1) O(3) 110.9(3) . . yes
O(1) Cl(1) O(4) 106.5(3) . . yes
O(2) Cl(1) O(3) 108.7(3) . . yes
O(2) Cl(1) O(4) 113.9(4) . . yes
O(3) Cl(1) O(4) 108.2(3) . . yes
Cu(1) S(1) Cu(1) 94.92(4) . 4_556 yes
Cu(1) S(1) C(1) 91.5(1) . . yes
Cu(1) S(1) C(1) 106.4(1) 4_556 . yes
Cu(1) S(2) C(14) 104.7(1) . . yes
Cu(1) S(2) C(15) 122.4(2) . . yes
C(14) S(2) C(15) 106.6(2) . . yes
Cl(1) O(1) H(9) 111.1 . . no
O(2) O(1) O(3) 59.4(2) . . yes
O(2) O(1) O(4) 62.2(2) . . yes
O(3) O(1) O(4) 59.5(2) . . yes
O(3) O(1) H(9) 77.6 . . no
O(4) O(1) H(9) 114.5 . . no
Cl(1) O(2) H(22) 120.7 . 3_556 no
O(1) O(2) O(3) 61.4(2) . . yes
O(1) O(2) O(4) 58.3(2) . . yes
O(3) O(2) O(4) 58.9(2) . . yes
O(3) O(2) H(22) 92.3 . 3_556 no
O(4) O(2) H(22) 109.6 . 3_556 no
Cl(1) O(3) H(6) 124.8 . . no
O(1) O(3) O(2) 59.3(2) . . yes
O(1) O(3) O(4) 58.5(2) . . yes
O(1) O(3) H(6) 110.9 . . no
O(2) O(3) O(4) 61.8(2) . . yes
O(1) O(4) O(2) 59.6(2) . . yes
O(1) O(4) O(3) 62.0(2) . . yes
O(2) O(4) O(3) 59.3(2) . . yes
O(5) O(5) C(25) 63.2(2) 4_656 . yes
O(5) O(5) C(27) 82.7(5) 4_656 . yes
O(5) O(5) C(28) 119.0(3) 4_656 . yes
O(5) O(5) H(29) 85.6 4_656 4_656 no
O(5) O(5) H(32) 57.1 4_656 4_656 no
O(5) O(5) H(33) 68.5 4_656 . no
O(5) O(5) H(33) 51.8 4_656 4_656 no
O(5) O(5) H(34) 72.1 4_656 . no
O(5) O(5) H(34) 50.3 4_656 4_656 no
O(5) O(5) H(35) 128.3 4_656 . no
O(5) O(5) H(37) 131.0 4_656 . no
C(25) O(5) C(27) 145.8(6) . . yes
C(25) O(5) C(27) 98.9(3) . 4_656 yes
C(25) O(5) C(28) 175.1(4) . . yes
C(25) O(5) H(31) 50.6 . . no
C(25) O(5) H(31) 49.4 . 4_656 no
C(25) O(5) H(32) 50.6 . . no
C(25) O(5) H(33) 125.6 . . no
C(25) O(5) H(33) 110.6 . 4_656 no
C(25) O(5) H(34) 129.8 . . no
C(25) O(5) H(34) 109.9 . 4_656 no
C(25) O(5) H(35) 153.2 . . no
C(25) O(5) H(37) 159.9 . . no
C(26) O(5) C(27) 117.5(7) . . yes
C(26) O(5) C(27) 70.5(5) . 4_656 yes
C(26) O(5) C(28) 153.6(6) . . yes
C(26) O(5) H(29) 50.8 . 4_656 no
C(26) O(5) H(33) 100.2 . . no
C(26) O(5) H(33) 84.1 . 4_656 no
C(26) O(5) H(34) 104.3 . . no
C(26) O(5) H(34) 83.0 . 4_656 no
C(27) O(5) C(27) 47.1(6) . 4_656 yes
C(27) O(5) H(29) 168.2 . 4_656 no
C(27) O(5) H(31) 98.5 . . no
C(27) O(5) H(31) 114.0 . 4_656 no
C(27) O(5) H(32) 100.2 . . no
C(27) O(5) H(32) 110.9 . 4_656 no
C(27) O(5) C(28) 83.5(4) 4_656 . yes
C(27) O(5) H(29) 121.3 4_656 4_656 no
C(27) O(5) H(31) 79.0 4_656 4_656 no
C(27) O(5) H(32) 80.8 4_656 4_656 no
C(27) O(5) H(35) 96.3 4_656 . no
C(27) O(5) H(37) 96.1 4_656 . no
C(28) O(5) H(31) 128.7 . . no
C(28) O(5) H(31) 135.6 . 4_656 no
C(28) O(5) H(32) 133.6 . . no
C(28) O(5) H(32) 127.3 . 4_656 no
H(29) O(5) H(33) 144.1 4_656 . no
H(29) O(5) H(33) 131.0 4_656 4_656 no
H(29) O(5) H(34) 147.6 4_656 . no
H(29) O(5) H(34) 131.0 4_656 4_656 no
H(29) O(5) H(35) 137.3 4_656 . no
H(29) O(5) H(37) 140.1 4_656 . no
H(31) O(5) H(34) 97.8 . . no
H(31) O(5) H(35) 124.1 . . no
H(31) O(5) H(37) 149.2 . . no
H(31) O(5) H(32) 89.8 4_656 4_656 no
H(31) O(5) H(33) 117.9 4_656 . no
H(31) O(5) H(34) 100.9 4_656 4_656 no
H(31) O(5) H(35) 156.5 4_656 . no
H(31) O(5) H(37) 121.7 4_656 . no
H(32) O(5) H(35) 152.2 . . no
H(32) O(5) H(37) 131.9 . . no
H(32) O(5) H(33) 103.2 4_656 4_656 no
H(32) O(5) H(34) 119.8 4_656 . no
H(32) O(5) H(35) 112.4 4_656 . no
H(33) O(5) H(35) 91.5 4_656 . no
Cu(1) N(1) C(6) 89.4(1) . . yes
Cu(1) N(1) C(7) 114.9(2) . . yes
Cu(1) N(1) C(8) 111.8(2) . . yes
Cu(1) N(1) C(9) 99.6(1) . . yes
Cu(1) N(1) C(19) 103.6(2) . . yes
Cu(1) N(1) C(20) 77.4(1) . . yes
Cu(1) N(1) H(5) 105.7 . . no
Cu(1) N(1) H(6) 140.4 . . no
Cu(1) N(1) H(7) 137.6 . . no
Cu(1) N(1) H(8) 93.3 . . no
Cu(1) N(1) H(22) 96.5 . . no
Cu(1) N(1) H(23) 128.7 . . no
C(6) N(1) C(8) 144.1(3) . . yes
C(6) N(1) C(9) 119.5(2) . . yes
C(6) N(1) C(19) 95.3(2) . . yes
C(6) N(1) C(20) 118.3(2) . . yes
C(6) N(1) H(7) 129.6 . . no
C(6) N(1) H(8) 169.8 . . no
C(6) N(1) H(22) 69.7 . . no
C(6) N(1) H(23) 101.9 . . no
C(7) N(1) C(8) 110.3(3) . . yes
C(7) N(1) C(9) 91.6(2) . . yes
C(7) N(1) C(19) 109.1(3) . . yes
C(7) N(1) C(20) 142.9(2) . . yes
C(7) N(1) H(7) 97.2 . . no
C(7) N(1) H(8) 137.0 . . no
C(7) N(1) H(22) 90.0 . . no
C(7) N(1) H(23) 100.2 . . no
C(8) N(1) C(19) 106.5(3) . . yes
C(8) N(1) C(20) 95.1(2) . . yes
C(8) N(1) H(5) 93.1 . . no
C(8) N(1) H(6) 98.3 . . no
C(8) N(1) H(22) 131.8 . . no
C(8) N(1) H(23) 87.3 . . no
C(9) N(1) C(19) 138.0(2) . . yes
C(9) N(1) C(20) 122.0(2) . . yes
C(9) N(1) H(22) 161.3 . . no
C(9) N(1) H(23) 116.2 . . no
C(19) N(1) H(5) 135.1 . . no
C(19) N(1) H(6) 91.2 . . no
C(19) N(1) H(7) 90.1 . . no
C(19) N(1) H(8) 93.6 . . no
C(20) N(1) H(5) 169.4 . . no
C(20) N(1) H(6) 126.3 . . no
C(20) N(1) H(7) 93.8 . . no
H(5) N(1) H(7) 90.5 . . no
H(5) N(1) H(8) 117.5 . . no
H(5) N(1) H(22) 116.4 . . no
H(5) N(1) H(23) 120.9 . . no
H(6) N(1) H(8) 122.6 . . no
H(7) N(1) H(22) 111.1 . . no
H(8) N(1) H(22) 119.7 . . no
Cu(1) N(2) C(19) 78.7(2) . . yes
Cu(1) N(2) C(20) 112.9(3) . . yes
Cu(1) N(2) C(21) 142.5(2) . . yes
Cu(1) N(2) C(23) 157.2(2) . . yes
Cu(1) N(2) C(24) 128.2(3) . . yes
Cu(1) N(2) H(27) 103.2 . . no
C(19) N(2) C(21) 64.2(2) . . yes
C(19) N(2) C(23) 124.0(2) . . yes
C(19) N(2) C(24) 153.0(3) . . yes
C(19) N(2) H(27) 175.1 . . no
C(20) N(2) C(23) 89.6(3) . . yes
C(20) N(2) C(24) 118.8(4) . . yes
C(20) N(2) H(27) 143.8 . . no
C(21) N(2) C(24) 89.1(3) . . yes
C(21) N(2) H(27) 114.2 . . no
S(1) C(1) C(2) 122.9(3) . . yes
S(1) C(1) C(3) 152.3(2) . . yes
S(1) C(1) C(5) 148.0(2) . . yes
S(1) C(1) C(6) 117.6(3) . . yes
S(1) C(1) C(7) 86.8(2) . . yes
S(1) C(1) H(1) 99.0 . . no
C(2) C(1) C(3) 29.4(2) . . yes
C(2) C(1) C(5) 89.1(3) . . yes
C(2) C(1) C(6) 119.5(3) . . yes
C(2) C(1) C(7) 150.2(3) . . yes
C(3) C(1) C(5) 59.7(2) . . yes
C(3) C(1) C(6) 90.1(2) . . yes
C(3) C(1) C(7) 120.9(2) . . yes
C(3) C(1) H(1) 53.3 . . no
C(5) C(1) C(7) 61.2(2) . . yes
C(1) C(2) C(3) 120.8(4) . . yes
C(1) C(2) C(4) 91.0(3) . . yes
C(1) C(2) H(1) 119.6 . . no
C(1) C(2) H(2) 144.8 . . no
C(3) C(2) C(6) 90.4(3) . . yes
C(1) C(3) C(2) 29.8(2) . . yes
C(1) C(3) C(4) 90.4(3) . . yes
C(1) C(3) C(5) 60.0(2) . . yes
C(1) C(3) H(3) 114.4 . . no
C(2) C(3) C(4) 120.2(4) . . yes
C(2) C(3) C(5) 89.8(3) . . yes
C(2) C(3) H(2) 119.9 . . no
C(2) C(3) H(3) 144.3 . . no
C(4) C(3) H(1) 144.3 . . no
C(4) C(3) H(2) 119.9 . . no
C(5) C(3) H(1) 113.9 . . no
C(5) C(3) H(2) 150.3 . . no
H(1) C(3) H(2) 95.8 . . no
H(1) C(3) H(3) 168.4 . . no
H(2) C(3) H(3) 95.8 . . no
C(2) C(4) C(5) 89.9(3) . . yes
C(2) C(4) H(4) 113.8 . . no
C(3) C(4) C(5) 119.9(4) . . yes
C(3) C(4) C(6) 90.5(3) . . yes
C(3) C(4) H(3) 120.0 . . no
C(3) C(4) H(4) 143.8 . . no
C(5) C(4) H(2) 144.0 . . no
C(5) C(4) H(3) 120.0 . . no
C(6) C(4) H(2) 114.6 . . no
C(6) C(4) H(3) 149.4 . . no
C(1) C(5) C(3) 60.3(2) . . yes
C(1) C(5) C(4) 90.0(3) . . yes
C(1) C(5) C(7) 62.0(2) . . yes
C(3) C(5) C(4) 29.7(2) . . yes
C(3) C(5) C(6) 91.2(3) . . yes
C(3) C(5) C(7) 122.3(2) . . yes
C(4) C(5) C(6) 120.9(4) . . yes
C(4) C(5) C(7) 152.0(3) . . yes
C(4) C(5) H(4) 119.5 . . no
C(4) C(5) H(6) 172.0 . . no
C(6) C(5) H(3) 144.6 . . no
C(6) C(5) H(4) 119.5 . . no
H(3) C(5) H(4) 95.8 . . no
H(3) C(5) H(6) 162.5 . . no
N(1) C(6) C(1) 105.2(2) . . yes
N(1) C(6) C(2) 129.8(2) . . yes
N(1) C(6) C(4) 145.2(2) . . yes
N(1) C(6) C(5) 126.0(3) . . yes
N(1) C(6) H(4) 106.4 . . no
C(1) C(6) C(2) 30.1(2) . . yes
C(1) C(6) C(4) 88.9(3) . . yes
C(1) C(6) C(5) 118.6(3) . . yes
C(1) C(6) C(7) 120.8(3) . . yes
C(2) C(6) C(4) 58.8(2) . . yes
C(2) C(6) C(5) 88.5(3) . . yes
C(2) C(6) C(7) 150.9(3) . . yes
C(4) C(6) C(5) 29.7(2) . . yes
C(4) C(6) C(7) 150.3(3) . . yes
C(5) C(6) C(7) 120.6(3) . . yes
N(1) C(7) C(1) 100.3(2) . . yes
N(1) C(7) C(5) 118.8(3) . . yes
N(1) C(7) C(6) 112.0(3) . . yes
N(1) C(7) C(8) 35.2(2) . . yes
N(1) C(7) C(19) 35.4(2) . . yes
C(1) C(7) C(5) 56.9(1) . . yes
C(1) C(7) C(6) 28.5(2) . . yes
C(1) C(7) C(8) 127.9(2) . . yes
C(1) C(7) C(19) 102.7(2) . . yes
C(5) C(7) C(6) 28.4(2) . . yes
C(5) C(7) C(8) 148.9(2) . . yes
C(5) C(7) C(19) 90.1(2) . . yes
C(6) C(7) C(8) 146.7(3) . . yes
C(6) C(7) C(19) 97.2(3) . . yes
C(8) C(7) C(19) 58.9(2) . . yes
N(1) C(8) C(7) 34.5(2) . . yes
N(1) C(8) C(9) 116.6(3) . . yes
N(1) C(8) C(10) 123.7(3) . . yes
N(1) C(8) C(14) 105.5(2) . . yes
N(1) C(8) C(19) 36.4(2) . . yes
C(7) C(8) C(9) 95.3(3) . . yes
C(7) C(8) C(10) 91.5(2) . . yes
C(7) C(8) C(14) 99.2(2) . . yes
C(7) C(8) C(19) 59.8(2) . . yes
C(9) C(8) C(10) 29.5(2) . . yes
C(9) C(8) C(14) 27.2(2) . . yes
C(9) C(8) C(19) 152.7(3) . . yes
C(10) C(8) C(14) 56.6(2) . . yes
C(10) C(8) C(19) 146.8(2) . . yes
C(14) C(8) C(19) 138.2(2) . . yes
N(1) C(9) C(8) 31.8(2) . . yes
N(1) C(9) C(10) 125.3(3) . . yes
N(1) C(9) C(11) 147.3(2) . . yes
N(1) C(9) C(13) 134.6(2) . . yes
N(1) C(9) C(14) 109.3(3) . . yes
C(8) C(9) C(10) 118.3(3) . . yes
C(8) C(9) C(11) 147.1(3) . . yes
C(8) C(9) C(13) 154.0(3) . . yes
C(8) C(9) C(14) 123.6(4) . . yes
C(10) C(9) C(11) 29.0(2) . . yes
C(10) C(9) C(13) 87.5(3) . . yes
C(10) C(9) C(14) 118.0(4) . . yes
C(11) C(9) C(13) 58.5(2) . . yes
C(11) C(9) C(14) 89.0(3) . . yes
C(13) C(9) C(14) 30.5(2) . . yes
C(8) C(10) C(9) 32.2(2) . . yes
C(8) C(10) C(11) 154.1(3) . . yes
C(8) C(10) C(12) 124.3(2) . . yes
C(8) C(10) C(14) 63.5(2) . . yes
C(9) C(10) C(11) 122.0(4) . . yes
C(9) C(10) C(12) 92.1(3) . . yes
C(9) C(10) C(14) 31.3(2) . . yes
C(11) C(10) C(12) 30.0(3) . . yes
C(11) C(10) C(14) 90.8(3) . . yes
C(12) C(10) C(14) 60.8(2) . . yes
C(9) C(11) C(10) 28.9(2) . . yes
C(9) C(11) C(12) 90.9(3) . . yes
C(9) C(11) C(13) 60.5(2) . . yes
C(10) C(11) C(12) 119.9(5) . . yes
C(10) C(11) C(13) 89.4(3) . . yes
C(12) C(11) C(13) 30.4(3) . . yes
C(10) C(12) C(11) 30.2(3) . . yes
C(10) C(12) C(13) 88.7(3) . . yes
C(10) C(12) C(14) 59.5(2) . . yes
C(11) C(12) C(13) 118.9(4) . . yes
C(11) C(12) C(14) 89.7(3) . . yes
C(13) C(12) C(14) 29.2(2) . . yes
C(9) C(13) C(11) 60.9(2) . . yes
C(9) C(13) C(12) 91.6(3) . . yes
C(9) C(13) C(14) 30.7(2) . . yes
C(11) C(13) C(12) 30.7(2) . . yes
C(11) C(13) C(14) 91.6(3) . . yes
C(12) C(13) C(14) 122.2(4) . . yes
S(2) C(14) C(8) 94.1(2) . . yes
S(2) C(14) C(9) 123.2(3) . . yes
S(2) C(14) C(10) 153.9(2) . . yes
S(2) C(14) C(12) 146.4(2) . . yes
S(2) C(14) C(13) 117.8(3) . . yes
C(8) C(14) C(9) 29.2(2) . . yes
C(8) C(14) C(10) 59.9(2) . . yes
C(8) C(14) C(12) 119.5(2) . . yes
C(8) C(14) C(13) 148.0(3) . . yes
C(9) C(14) C(10) 30.7(2) . . yes
C(9) C(14) C(12) 90.4(3) . . yes
C(9) C(14) C(13) 118.9(4) . . yes
C(10) C(14) C(12) 59.6(2) . . yes
C(10) C(14) C(13) 88.2(3) . . yes
C(12) C(14) C(13) 28.5(2) . . yes
S(2) C(15) C(16) 110.6(3) . . yes
S(2) C(15) C(17) 103.6(3) . . yes
S(2) C(15) C(18) 110.6(4) . . yes
C(16) C(15) C(17) 109.8(4) . . yes
C(16) C(15) C(18) 111.5(4) . . yes
C(17) C(15) C(18) 110.6(4) . . yes
C(15) C(16) C(17) 34.9(3) . . yes
C(15) C(16) C(18) 34.2(3) . . yes
C(17) C(16) C(18) 59.8(2) . . yes
C(15) C(17) C(16) 35.3(3) . . yes
C(15) C(17) C(18) 34.8(3) . . yes
C(15) C(17) H(16) 109.5 . . no
C(15) C(17) H(17) 109.5 . . no
C(15) C(17) H(18) 109.5 . . no
C(16) C(17) C(18) 60.8(2) . . yes
H(16) C(17) H(17) 109.5 . . no
H(16) C(17) H(18) 109.5 . . no
H(17) C(17) H(18) 109.5 . . no
C(15) C(18) C(16) 34.3(2) . . yes
C(15) C(18) C(17) 34.6(3) . . yes
C(15) C(18) H(19) 109.5 . . no
C(15) C(18) H(20) 109.5 . . no
C(15) C(18) H(21) 109.5 . . no
C(16) C(18) C(17) 59.4(2) . . yes
H(19) C(18) H(20) 109.5 . . no
H(19) C(18) H(21) 109.5 . . no
H(20) C(18) H(21) 109.5 . . no
N(1) C(19) N(2) 84.4(2) . . yes
N(1) C(19) C(7) 35.5(2) . . yes
N(1) C(19) C(8) 37.1(2) . . yes
N(1) C(19) C(20) 109.7(3) . . yes
N(1) C(19) C(21) 131.1(3) . . yes
N(1) C(19) H(22) 109.4 . . no
N(1) C(19) H(23) 109.4 . . no
N(2) C(19) C(7) 114.3(2) . . yes
N(2) C(19) C(8) 87.1(2) . . yes
N(2) C(19) C(20) 30.7(2) . . yes
N(2) C(19) C(21) 57.5(2) . . yes
C(7) C(19) C(8) 61.3(2) . . yes
C(7) C(19) C(20) 143.5(3) . . yes
C(7) C(19) C(21) 166.2(2) . . yes
C(8) C(19) C(20) 97.0(3) . . yes
C(8) C(19) C(21) 105.7(2) . . yes
C(20) C(19) C(21) 26.8(2) . . yes
C(20) C(19) H(22) 109.4 . . no
C(20) C(19) H(23) 109.4 . . no
H(22) C(19) H(23) 109.5 . . no
N(1) C(20) N(2) 85.6(3) . . yes
N(1) C(20) C(19) 35.0(2) . . yes
N(1) C(20) C(21) 148.9(3) . . yes
N(1) C(20) C(22) 163.7(2) . . yes
N(1) C(20) C(24) 115.0(2) . . yes
N(2) C(20) C(19) 114.8(3) . . yes
N(2) C(20) C(21) 121.3(4) . . yes
N(2) C(20) C(22) 91.5(3) . . yes
N(2) C(20) C(24) 30.3(2) . . yes
N(2) C(20) H(22) 109.5 . . no
C(19) C(20) C(21) 123.8(4) . . yes
C(19) C(20) C(22) 153.4(3) . . yes
C(19) C(20) C(24) 144.8(3) . . yes
C(21) C(20) C(22) 29.8(3) . . yes
C(21) C(20) C(24) 91.1(3) . . yes
C(22) C(20) C(24) 61.3(2) . . yes
N(2) C(21) C(19) 58.3(2) . . yes
N(2) C(21) C(20) 29.0(2) . . yes
N(2) C(21) C(22) 90.9(3) . . yes
N(2) C(21) C(23) 59.9(2) . . yes
C(19) C(21) C(20) 29.3(2) . . yes
C(19) C(21) C(22) 149.0(3) . . yes
C(19) C(21) C(23) 118.1(2) . . yes
C(20) C(21) C(22) 119.8(4) . . yes
C(20) C(21) C(23) 88.9(3) . . yes
C(22) C(21) C(23) 31.0(3) . . yes
C(20) C(22) C(21) 30.4(2) . . yes
C(20) C(22) C(23) 88.6(3) . . yes
C(20) C(22) C(24) 58.0(2) . . yes
C(21) C(22) C(23) 119.0(4) . . yes
C(21) C(22) C(24) 88.4(3) . . yes
C(23) C(22) C(24) 30.6(3) . . yes
N(2) C(23) C(21) 60.2(2) . . yes
N(2) C(23) C(22) 90.2(3) . . yes
N(2) C(23) C(24) 28.1(2) . . yes
C(21) C(23) C(22) 30.0(3) . . yes
C(21) C(23) C(24) 88.3(3) . . yes
C(22) C(23) C(24) 118.3(5) . . yes
N(2) C(24) C(20) 30.9(2) . . yes
N(2) C(24) C(22) 91.6(3) . . yes
N(2) C(24) C(23) 122.6(4) . . yes
C(20) C(24) C(22) 60.7(2) . . yes
C(20) C(24) C(23) 91.8(3) . . yes
C(22) C(24) C(23) 31.0(3) . . yes
O(5) C(25) O(5) 53.6(4) . 4_656 yes
O(5) C(25) C(26) 26.8(2) . . yes
O(5) C(25) C(26) 26.8(2) 4_656 . yes
C(26) C(25) H(28) 109.5 . . no
C(26) C(25) H(28) 109.5 . 4_656 no
C(26) C(25) H(29) 109.5 . . no
C(26) C(25) H(29) 109.5 . 4_656 no
C(26) C(25) H(30) 109.5 . . no
C(26) C(25) H(30) 109.5 . 4_656 no
H(28) C(25) H(29) 109.5 . . no
H(28) C(25) H(30) 109.5 . . no
H(28) C(25) H(30) 109.5 4_656 4_656 no
H(29) C(25) H(30) 109.5 . . no
H(29) C(25) H(30) 109.5 4_656 4_656 no
O(5) C(26) O(5) 110.3(9) . 4_656 yes
O(5) C(26) C(25) 124.9(4) . . yes
O(5) C(26) C(27) 32.7(5) . . yes
O(5) C(26) C(27) 77.6(6) . 4_656 yes
O(5) C(26) C(25) 124.9(4) 4_656 . yes
O(5) C(26) C(27) 77.6(6) 4_656 . yes
O(5) C(26) C(27) 32.7(5) 4_656 4_656 yes
C(25) C(26) C(27) 157.5(3) . . yes
C(25) C(26) C(27) 157.5(3) . 4_656 yes
C(27) C(26) C(27) 44.9(5) . 4_656 yes
H(31) C(26) H(32) 109.5 . . no
H(31) C(26) H(32) 109.5 4_656 4_656 no
O(5) C(27) O(5) 61.6(5) . 4_656 yes
O(5) C(27) C(26) 29.8(3) . . yes
O(5) C(27) C(27) 97.2(5) . 4_656 yes
O(5) C(27) C(28) 108.5(8) . . yes
O(5) C(27) H(33) 109.7 . . no
O(5) C(27) H(34) 109.7 . . no
O(5) C(27) H(34) 108.4 . 4_656 no
O(5) C(27) C(26) 31.9(2) 4_656 . yes
O(5) C(27) C(27) 35.7(3) 4_656 4_656 yes
O(5) C(27) C(28) 169.4(8) 4_656 . yes
C(26) C(27) C(27) 67.5(3) . 4_656 yes
C(26) C(27) C(28) 138.1(7) . . yes
C(27) C(27) C(28) 154.2(6) 4_656 . yes
C(28) C(27) H(33) 109.7 . . no
C(28) C(27) H(34) 109.7 . . no
H(33) C(27) H(34) 109.5 . . no
O(5) C(28) C(27) 35.0(5) . . yes
C(27) C(28) H(35) 109.5 . . no
C(27) C(28) H(36) 109.5 . . no
C(27) C(28) H(37) 109.5 . . no
H(35) C(28) H(36) 109.5 . . no
H(35) C(28) H(37) 109.5 . . no
H(36) C(28) H(37) 109.5 . . no

loop_
_geom_bond_atom_site_label_1
_geom_bond_atom_site_label_2
_geom_bond_distance
_geom_bond_site_symmetry_2
_geom_bond_publ_flag
Cu(1) S(1) 2.318(1) . yes
Cu(1) S(1) 2.322(1) 4_556 yes
Cu(1) S(2) 2.554(1) . yes
Cu(1) N(1) 2.077(3) . yes
Cu(1) N(2) 2.025(3) . yes
Cl(1) O(1) 1.421(4) . yes
Cl(1) O(2) 1.402(4) . yes
Cl(1) O(3) 1.420(3) . yes
Cl(1) O(4) 1.401(5) . yes
S(1) C(1) 1.781(4) . yes
S(2) C(14) 1.775(4) . yes
S(2) C(15) 1.854(4) . yes
O(1) O(2) 2.292(5) . yes
O(1) O(3) 2.340(6) . yes
O(1) O(4) 2.261(7) . yes
O(2) O(3) 2.294(5) . yes
O(2) O(4) 2.350(8) . yes
O(3) O(4) 2.285(7) . yes
O(5) O(5) 2.17(1) 4_656 yes
O(5) C(25) 2.401(9) . yes
O(5) C(26) 1.320(7) . yes
O(5) C(27) 1.44(1) . yes
O(5) C(27) 2.44(1) 4_656 yes
O(5) C(28) 2.37(1) . yes
O(5) H(31) 1.10 4_656 no
O(5) H(32) 1.10 4_656 no
N(1) C(6) 2.481(5) . yes
N(1) C(7) 1.488(5) . yes
N(1) C(8) 1.511(4) . yes
N(1) C(9) 2.566(5) . yes
N(1) C(19) 1.486(5) . yes
N(1) C(20) 2.442(6) . yes
N(2) C(19) 2.403(6) . yes
N(2) C(20) 1.350(5) . yes
N(2) C(21) 2.382(5) . yes
N(2) C(23) 2.375(6) . yes
N(2) C(24) 1.328(6) . yes
C(1) C(2) 1.395(5) . yes
C(1) C(3) 2.409(5) . yes
C(1) C(5) 2.401(5) . yes
C(1) C(6) 1.406(5) . yes
C(1) C(7) 2.531(5) . yes
C(2) C(3) 1.376(5) . yes
C(2) C(4) 2.378(6) . yes
C(2) C(6) 2.420(5) . yes
C(2) H(1) 0.95 . no
C(3) C(4) 1.367(6) . yes
C(3) C(5) 2.394(6) . yes
C(3) H(2) 0.95 . no
C(4) C(5) 1.398(6) . yes
C(4) C(6) 2.422(6) . yes
C(4) H(3) 0.95 . no
C(5) C(6) 1.386(5) . yes
C(5) C(7) 2.512(5) . yes
C(5) H(4) 0.95 . no
C(6) C(7) 1.505(5) . yes
C(7) C(8) 2.461(5) . yes
C(7) C(19) 2.423(6) . yes
C(7) H(5) 0.95 . no
C(7) H(6) 0.95 . no
C(8) C(9) 1.505(6) . yes
C(8) C(10) 2.484(6) . yes
C(8) C(14) 2.569(5) . yes
C(8) C(19) 2.401(5) . yes
C(8) H(7) 0.95 . no
C(8) H(8) 0.95 . no
C(9) C(10) 1.388(6) . yes
C(9) C(11) 2.431(7) . yes
C(9) C(13) 2.421(6) . yes
C(9) C(14) 1.410(5) . yes
C(10) C(11) 1.391(7) . yes
C(10) C(12) 2.400(6) . yes
C(10) C(14) 2.398(6) . yes
C(10) H(9) 0.95 . no
C(11) C(12) 1.382(7) . yes
C(11) C(13) 2.372(7) . yes
C(11) H(10) 0.95 . no
C(12) C(13) 1.372(7) . yes
C(12) C(14) 2.429(7) . yes
C(12) H(11) 0.95 . no
C(13) C(14) 1.402(6) . yes
C(13) H(12) 0.95 . no
C(15) C(16) 1.530(6) . yes
C(15) C(17) 1.517(7) . yes
C(15) C(18) 1.525(8) . yes
C(16) C(17) 2.492(7) . yes
C(16) C(18) 2.525(9) . yes
C(16) H(13) 0.95 . no
C(16) H(14) 0.95 . no
C(16) H(15) 0.95 . no
C(17) C(18) 2.501(9) . yes
C(17) H(16) 0.95 . no
C(17) H(17) 0.95 . no
C(17) H(18) 0.95 . no
C(18) H(19) 0.95 . no
C(18) H(20) 0.95 . no
C(18) H(21) 0.95 . no
C(19) C(20) 1.501(7) . yes
C(19) C(21) 2.544(7) . yes
C(19) H(22) 0.95 . no
C(19) H(23) 0.95 . no
C(20) C(21) 1.382(6) . yes
C(20) C(22) 2.371(7) . yes
C(20) C(24) 2.306(7) . yes
C(21) C(22) 1.358(7) . yes
C(21) C(23) 2.373(7) . yes
C(21) H(24) 0.95 . no
C(22) C(23) 1.396(7) . yes
C(22) C(24) 2.384(6) . yes
C(22) H(25) 0.95 . no
C(23) C(24) 1.380(6) . yes
C(23) H(26) 0.95 . no
C(24) H(27) 0.95 . no
C(25) C(26) 1.39(1) . yes
C(25) H(28) 0.95 . no
C(25) H(28) 0.95 4_656 no
C(25) H(29) 0.95 . no
C(25) H(29) 0.95 4_656 no
C(25) H(30) 0.95 . no
C(25) H(30) 0.95 4_656 no
C(26) C(27) 2.36(1) . yes
C(26) C(27) 2.36(1) 4_656 yes
C(26) H(31) 0.95 . no
C(26) H(31) 0.95 4_656 no
C(26) H(32) 0.95 . no
C(26) H(32) 0.95 4_656 no
C(27) C(27) 1.80(2) 4_656 yes
C(27) C(28) 1.49(2) . yes
C(27) H(33) 0.95 . no
C(27) H(34) 0.95 . no
C(28) H(35) 0.95 . no
C(28) H(36) 0.95 . no
C(28) H(37) 0.95 . no
H(5) H(6) 1.55 . no
H(7) H(8) 1.55 . no
H(13) H(14) 1.55 . no
H(13) H(15) 1.55 . no
H(14) H(15) 1.55 . no
H(16) H(17) 1.55 . no
H(16) H(18) 1.55 . no
H(17) H(18) 1.55 . no
H(19) H(20) 1.55 . no
H(19) H(21) 1.55 . no
H(20) H(21) 1.55 . no
H(22) H(23) 1.55 . no
H(28) H(29) 1.55 . no
H(28) H(30) 1.55 . no
H(29) H(30) 1.55 . no
H(31) H(32) 1.55 . no
H(33) H(34) 1.55 . no
H(35) H(36) 1.55 . no
H(35) H(37) 1.55 . no
H(36) H(37) 1.55 . no

loop_
_geom_contact_atom_site_label_1
_geom_contact_atom_site_label_2
_geom_contact_distance
_geom_contact_site_symmetry_2
_geom_contact_publ_flag
O(1) C(11) 3.398(7) 5_656 no
O(1) C(10) 3.406(5) . no
O(1) C(12) 3.451(7) 5_656 no
O(1) C(17) 3.518(7) 5_556 no
O(1) C(16) 3.528(7) 5_556 no
O(2) C(19) 3.267(5) 3_556 no
O(2) C(5) 3.417(7) 3_556 no
O(2) C(3) 3.438(6) 2_554 no
O(2) C(2) 3.515(6) 2_554 no
O(3) C(23) 3.304(7) 1_655 no
O(3) C(22) 3.334(7) 1_655 no
O(3) C(7) 3.465(5) . no
O(3) C(21) 3.478(7) 3_556 no
O(4) C(28) 3.29(1) 3_456 no
O(5) C(24) 3.297(8) 1_655 no
O(5) C(7) 3.436(8) . no
O(5) C(6) 3.531(8) . no
C(1) C(27) 3.57(1) 4_656 no
C(2) C(27) 3.52(1) 4_656 no
C(2) C(28) 3.53(1) 4_656 no
C(5) C(28) 3.43(1) . no
C(5) C(27) 3.45(1) . no
C(6) C(27) 3.35(1) . no
C(8) C(16) 3.501(5) 5_556 no
Cu(1) S(1) 2.318(1) . no
Cu(1) S(1) 2.322(1) 4_556 no
Cu(1) Cu(1) 3.4185(8) 4_556 no
S(1) S(1) 3.130(2) 4_556 no
